data_7204647
loop_
_publ_author_name
'Figen T\"urksoy'
'Gregory Hughes'
'Andrei S. Batsanov'
'Martin R. Bryce'

_publ_section_title
;
 Phenylene--2,5-dimethylpyrazine co-oligomers: synthesis by Suzuki
 couplings, X-ray structures of neutral and diprotonated teraryl
 species and efficient blue emission
;
_journal_issue 7
_journal_name_full 'J. Mater. Chem.'
_journal_page_first 1554
_journal_page_last 1557
_journal_paper_doi 10.1039/b303472k
_journal_volume 13
_journal_year 2003
_chemical_formula_moiety 'C20 H20 N2 O2'
_chemical_formula_sum 'C20 H20 N2 O2'
_chemical_formula_weight 320.38
_chemical_melting_point 507(2)
_chemical_name_systematic
; 
2,5-bis(2-methoxyphenyl)-3,6-dimethylpyrazine   
;
_space_group_IT_number 14
_symmetry_cell_setting monoclinic
_symmetry_space_group_name_Hall '-P 2yn'
_symmetry_space_group_name_H-M 'P 1 21/n 1'
_atom_sites_solution_hydrogens difmap
_atom_sites_solution_primary direct
_atom_sites_solution_secondary difmap
_audit_creation_method SHELXL-97
_cell_angle_alpha 90.00
_cell_angle_beta 102.53(1)
_cell_angle_gamma 90.00
_cell_formula_units_Z 2
_cell_length_a 8.692(1)
_cell_length_b 7.562(1)
_cell_length_c 13.034(3)
_cell_measurement_reflns_used 598
_cell_measurement_temperature 120(2)
_cell_measurement_theta_max 29.76
_cell_measurement_theta_min 10.32
_cell_volume 836.3(2)
_computing_cell_refinement 'SMART version 5.625 (Bruker, 2001)'
_computing_data_collection 'SMART version 5.625 (Bruker, 2001)'
_computing_data_reduction 'SAINT version 6.02A (Bruker, 2001)'
_computing_molecular_graphics 'SHELXTL version 6.12 (Bruker, 2001)'
_computing_publication_material 'SHELXTL version 6.12 (Bruker, 2001)'
_computing_structure_refinement 'SHELXL-97 (Sheldrick, 1997)'
_computing_structure_solution 'SHELXS-97 (Sheldrick, 1990)'
_diffrn_ambient_temperature 120(2)
_diffrn_detector_area_resol_mean 8
_diffrn_measured_fraction_theta_full 1.000
_diffrn_measured_fraction_theta_max 1.000
_diffrn_measurement_device_type 'SMART 6K CCD area detector'
_diffrn_measurement_method '\w scans'
_diffrn_radiation_monochromator graphite
_diffrn_radiation_source 'fine-focus sealed tube'
_diffrn_radiation_type MoK\a
_diffrn_radiation_wavelength 0.71073
_diffrn_reflns_av_R_equivalents 0.0510
_diffrn_reflns_av_sigmaI/netI 0.0322
_diffrn_reflns_limit_h_max 10
_diffrn_reflns_limit_h_min -10
_diffrn_reflns_limit_k_max 9
_diffrn_reflns_limit_k_min -9
_diffrn_reflns_limit_l_max 16
_diffrn_reflns_limit_l_min -16
_diffrn_reflns_number 8427
_diffrn_reflns_theta_full 26.00
_diffrn_reflns_theta_max 26.00
_diffrn_reflns_theta_min 2.58
_diffrn_standards_decay_% 0
_exptl_absorpt_coefficient_mu 0.083
_exptl_absorpt_correction_type none
_exptl_crystal_colour colourless
_exptl_crystal_density_diffrn 1.272
_exptl_crystal_density_meas ?
_exptl_crystal_density_method .
_exptl_crystal_description plate
_exptl_crystal_F_000 340
_exptl_crystal_size_max 0.44
_exptl_crystal_size_mid 0.27
_exptl_crystal_size_min 0.05
_refine_diff_density_max 0.260
_refine_diff_density_min -0.193
_refine_diff_density_rms 0.048
_refine_ls_extinction_method none
_refine_ls_goodness_of_fit_ref 1.074
_refine_ls_hydrogen_treatment refall
_refine_ls_matrix_type full
_refine_ls_number_parameters 149
_refine_ls_number_reflns 1648
_refine_ls_number_restraints 0
_refine_ls_restrained_S_all 1.074
_refine_ls_R_factor_all 0.0604
_refine_ls_R_factor_gt 0.0480
_refine_ls_shift/su_max 0.003
_refine_ls_shift/su_mean 0.000
_refine_ls_structure_factor_coef Fsqd
_refine_ls_weighting_details 'calc w=1/[\s^2^(Fo^2^)+(0.0917P)^2^+0.0794P] where P=(Fo^2^+2Fc^2^)/3'
_refine_ls_weighting_scheme calc
_refine_ls_wR_factor_gt 0.1360
_refine_ls_wR_factor_ref 0.1466
_reflns_number_gt 1276
_reflns_number_total 1648
_reflns_threshold_expression I>2\s(I)
_cod_data_source_file b303472k.txt
_cod_data_source_block (2)
_cod_depositor_comments
;
The following automatic conversions were performed:
'_symmetry_cell_setting' value 'Monoclinic' changed to 'monoclinic'
according to '/home/adriana/struct/CIF-dictionaries/cif_core.dic'
dictionary named 'cif_core.dic' version 2.4.1 from 2010-06-29.

Automatic conversion script
Id: cif_fix_enum 1555 2011-01-17 13:19:09Z saulius 

The following automatic conversions were performed:

'_chemical_melting_point' value '232--236 C' was changed to '507(2)'
- it was converted from degrees Celsius(C) to Kelvins(K), the average
value was taken and precision was estimated.

Automatic conversion script
Id: cif_fix_values 1569 2011-02-09 13:29:24Z adriana 
;
_cod_original_sg_symbol_H-M P2(1)/n
_cod_database_code 7204647

loop_
_symmetry_equiv_pos_as_xyz
'x, y, z'
'-x+1/2, y+1/2, -z+1/2'
'-x, -y, -z'
'x-1/2, -y-1/2, z-1/2'

loop_
_atom_site_label
_atom_site_type_symbol
_atom_site_fract_x
_atom_site_fract_y
_atom_site_fract_z
_atom_site_U_iso_or_equiv
_atom_site_adp_type
_atom_site_occupancy
_atom_site_symmetry_multiplicity
_atom_site_calc_flag
_atom_site_refinement_flags
_atom_site_disorder_assembly
_atom_site_disorder_group
O O 0.27605(13) 0.20549(16) 0.13243(9) 0.0328(4) Uani 1 1 d . . .
N N 0.42251(15) 0.55217(18) 0.07759(10) 0.0274(4) Uani 1 1 d . . .
C1 C 0.53210(19) 0.3109(2) 0.19134(12) 0.0263(4) Uani 1 1 d . . .
C2 C 0.40678(19) 0.2093(2) 0.21175(12) 0.0275(4) Uani 1 1 d . . .
C3 C 0.4213(2) 0.1220(2) 0.30784(13) 0.0323(4) Uani 1 1 d . . .
H3 H 0.334(2) 0.051(3) 0.3209(15) 0.037(5) Uiso 1 1 d . . .
C4 C 0.5603(2) 0.1398(2) 0.38301(14) 0.0351(5) Uani 1 1 d . . .
H4 H 0.569(2) 0.074(3) 0.4495(18) 0.053(6) Uiso 1 1 d . . .
C5 C 0.6844(2) 0.2407(2) 0.36530(14) 0.0344(4) Uani 1 1 d . . .
H5 H 0.781(2) 0.252(3) 0.4186(17) 0.039(5) Uiso 1 1 d . . .
C6 C 0.6700(2) 0.3259(2) 0.26808(13) 0.0307(4) Uani 1 1 d . . .
H6 H 0.757(2) 0.401(3) 0.2528(15) 0.040(5) Uiso 1 1 d . . .
C7 C 0.1396(2) 0.1166(3) 0.15200(16) 0.0400(5) Uani 1 1 d . . .
H71 H 0.103(2) 0.177(3) 0.2162(18) 0.047(6) Uiso 1 1 d . . .
H72 H 0.055(3) 0.125(3) 0.0835(18) 0.054(6) Uiso 1 1 d . . .
H73 H 0.161(2) -0.006(3) 0.1659(16) 0.041(5) Uiso 1 1 d . . .
C8 C 0.51417(18) 0.4081(2) 0.08952(11) 0.0240(4) Uani 1 1 d . . .
C9 C 0.59240(19) 0.3545(2) 0.01181(12) 0.0271(4) Uani 1 1 d . . .
C10 C 0.6928(3) 0.1915(3) 0.02097(17) 0.0422(5) Uani 1 1 d . . .
H101 H 0.783(4) 0.210(4) -0.015(3) 0.089(9) Uiso 1 1 d . . .
H102 H 0.632(4) 0.096(5) -0.009(3) 0.112(12) Uiso 1 1 d . . .
H103 H 0.738(4) 0.162(4) 0.090(3) 0.098(10) Uiso 1 1 d . . .

loop_
_atom_site_aniso_label
_atom_site_aniso_U_11
_atom_site_aniso_U_22
_atom_site_aniso_U_33
_atom_site_aniso_U_23
_atom_site_aniso_U_13
_atom_site_aniso_U_12
O 0.0323(7) 0.0370(7) 0.0294(6) 0.0043(5) 0.0074(5) -0.0065(5)
N 0.0308(7) 0.0299(8) 0.0234(7) 0.0030(5) 0.0101(6) 0.0025(5)
C1 0.0321(9) 0.0250(8) 0.0242(8) 0.0013(6) 0.0110(7) 0.0042(6)
C2 0.0329(9) 0.0265(9) 0.0248(8) -0.0013(6) 0.0100(7) 0.0021(6)
C3 0.0422(10) 0.0289(9) 0.0292(9) 0.0025(7) 0.0153(8) 0.0019(7)
C4 0.0459(10) 0.0348(10) 0.0261(8) 0.0062(7) 0.0112(8) 0.0057(8)
C5 0.0378(10) 0.0370(10) 0.0260(8) 0.0035(7) 0.0020(7) 0.0066(8)
C6 0.0330(9) 0.0328(9) 0.0263(8) 0.0023(7) 0.0064(7) 0.0032(7)
C7 0.0367(10) 0.0444(12) 0.0401(11) 0.0022(9) 0.0108(9) -0.0102(8)
C8 0.0248(8) 0.0252(8) 0.0218(8) 0.0013(6) 0.0046(6) -0.0022(6)
C9 0.0295(8) 0.0280(9) 0.0249(8) 0.0032(6) 0.0083(7) 0.0013(6)
C10 0.0537(13) 0.0400(12) 0.0381(11) 0.0108(9) 0.0214(10) 0.0183(9)

loop_
_atom_type_symbol
_atom_type_description
_atom_type_scat_dispersion_real
_atom_type_scat_dispersion_imag
_atom_type_scat_source
C C 0.0033 0.0016 'International Tables Vol C Tables 4.2.6.8 and 6.1.1.4'
H H 0.0000 0.0000 'International Tables Vol C Tables 4.2.6.8 and 6.1.1.4'
N N 0.0061 0.0033 'International Tables Vol C Tables 4.2.6.8 and 6.1.1.4'
O O 0.0106 0.0060 'International Tables Vol C Tables 4.2.6.8 and 6.1.1.4'

loop_
_geom_angle_atom_site_label_1
_geom_angle_atom_site_label_2
_geom_angle_atom_site_label_3
_geom_angle
_geom_angle_site_symmetry_1
_geom_angle_site_symmetry_3
_geom_angle_publ_flag
C2 O C7 117.50(14) . . ?
C8 N C9 118.09(13) . 3_665 ?
C6 C1 C2 119.45(15) . . ?
C6 C1 C8 120.43(15) . . ?
C2 C1 C8 120.07(14) . . ?
O C2 C3 124.68(15) . . ?
O C2 C1 114.96(14) . . ?
C3 C2 C1 120.36(16) . . ?
C4 C3 C2 118.83(17) . . ?
C4 C3 H3 121.5(11) . . ?
C2 C3 H3 119.6(11) . . ?
C5 C4 C3 121.88(16) . . ?
C5 C4 H4 120.9(13) . . ?
C3 C4 H4 117.2(13) . . ?
C4 C5 C6 119.03(17) . . ?
C4 C5 H5 120.8(12) . . ?
C6 C5 H5 120.2(12) . . ?
C1 C6 C5 120.43(17) . . ?
C1 C6 H6 118.3(11) . . ?
C5 C6 H6 121.2(11) . . ?
O C7 H71 109.9(11) . . ?
O C7 H72 106.3(12) . . ?
H71 C7 H72 112.2(16) . . ?
O C7 H73 111.0(12) . . ?
H71 C7 H73 110.4(17) . . ?
H72 C7 H73 107.1(17) . . ?
N C8 C9 121.51(14) . . ?
N C8 C1 116.61(13) . . ?
C9 C8 C1 121.86(14) . . ?
N C9 C8 120.40(15) 3_665 . ?
N C9 C10 116.44(15) 3_665 . ?
C8 C9 C10 123.14(15) . . ?
C9 C10 H101 110.3(17) . . ?
C9 C10 H102 110(2) . . ?
H101 C10 H102 110(3) . . ?
C9 C10 H103 113(2) . . ?
H101 C10 H103 105(3) . . ?
H102 C10 H103 108(3) . . ?

loop_
_geom_bond_atom_site_label_1
_geom_bond_atom_site_label_2
_geom_bond_distance
_geom_bond_site_symmetry_2
_geom_bond_publ_flag
O C2 1.361(2) . ?
O C7 1.434(2) . ?
N C8 1.339(2) . ?
N C9 1.344(2) 3_665 ?
C1 C6 1.389(2) . ?
C1 C2 1.405(2) . ?
C1 C8 1.495(2) . ?
C2 C3 1.397(2) . ?
C3 C4 1.388(3) . ?
C3 H3 0.973(19) . ?
C4 C5 1.380(3) . ?
C4 H4 0.99(2) . ?
C5 C6 1.403(2) . ?
C5 H5 0.97(2) . ?
C6 H6 1.00(2) . ?
C7 H71 1.06(2) . ?
C7 H72 1.03(2) . ?
C7 H73 0.96(2) . ?
C8 C9 1.397(2) . ?
C9 N 1.344(2) 3_665 ?
C9 C10 1.500(2) . ?
C10 H101 1.01(3) . ?
C10 H102 0.93(4) . ?
C10 H103 0.92(4) . ?

loop_
_geom_torsion_atom_site_label_1
_geom_torsion_atom_site_label_2
_geom_torsion_atom_site_label_3
_geom_torsion_atom_site_label_4
_geom_torsion
_geom_torsion_site_symmetry_1
_geom_torsion_site_symmetry_2
_geom_torsion_site_symmetry_3
_geom_torsion_site_symmetry_4
_geom_torsion_publ_flag
C3 C2 O C7 5.0(2) . . . . ?
C2 C1 C8 N 73.20(19) . . . . ?
